data_4348241
loop_
_publ_author_name
'Pan, Yin-Yin'
'Yang, Yan'
'Long, La-Sheng'
'Huang, Rong-Bin'
'Zheng, Lan-Sun'

_publ_section_title
;
 One-dimensional GdIII--MII (M = Mn, Co) acetate chains exhibiting a large
 cryogenic magnetocaloric effect at \DH = 3 T
;
_journal_issue 8
_journal_name_full 'Inorg. Chem. Front.'
_journal_page_first 649
_journal_paper_doi 10.1039/C4QI00078A
_journal_volume 1
_journal_year 2014
_chemical_formula_sum 'C8 H22 Co0.5 Gd N0 O13'
_chemical_formula_weight 512.97
_space_group_IT_number 2
_space_group_name_Hall '-P 1'
_space_group_name_H-M_alt 'P -1'
_symmetry_cell_setting triclinic
_symmetry_space_group_name_H-M 'P -1'
_atom_sites_solution_hydrogens geom
_atom_sites_solution_primary direct
_atom_sites_solution_secondary difmap
_audit_creation_method SHELXL-97
_cell_angle_alpha 111.699(6)
_cell_angle_beta 108.094(5)
_cell_angle_gamma 92.947(5)
_cell_formula_units_Z 2
_cell_length_a 8.1656(5)
_cell_length_b 10.2359(7)
_cell_length_c 11.3405(6)
_cell_measurement_reflns_used 4464
_cell_measurement_temperature 173(2)
_cell_measurement_theta_max 28.5080
_cell_measurement_theta_min 3.2820
_cell_volume 822.18(10)
_computing_cell_refinement 'CrysAlis CCD, Oxford Diffraction Ltd.'
_computing_data_collection 'CrysAlis CCD, Oxford Diffraction Ltd.'
_computing_data_reduction 'CrysAlis CCD, Oxford Diffraction Ltd.'
_computing_molecular_graphics 'SHELXL-97 (Sheldrick, 1997)'
_computing_publication_material 'SHELXL-97 (Sheldrick, 1997)'
_computing_structure_refinement 'SHELXL-97 (Sheldrick, 1997)'
_computing_structure_solution 'SHELXS-97 (Sheldrick, 1990)'
_diffrn_ambient_temperature 173(2)
_diffrn_detector_area_resol_mean 16.1903
_diffrn_measured_fraction_theta_full 0.998
_diffrn_measured_fraction_theta_max 0.998
_diffrn_measurement_device_type 'Xcalibur, Sapphire3, Gemini ultra'
_diffrn_measurement_method '\w scans'
_diffrn_radiation_monochromator graphite
_diffrn_radiation_source 'fine-focus sealed tube'
_diffrn_radiation_type MoK\a
_diffrn_radiation_wavelength 0.71073
_diffrn_reflns_av_R_equivalents 0.0245
_diffrn_reflns_av_sigmaI/netI 0.0346
_diffrn_reflns_limit_h_max 10
_diffrn_reflns_limit_h_min -8
_diffrn_reflns_limit_k_max 12
_diffrn_reflns_limit_k_min -12
_diffrn_reflns_limit_l_max 13
_diffrn_reflns_limit_l_min -13
_diffrn_reflns_number 5394
_diffrn_reflns_theta_full 25.99
_diffrn_reflns_theta_max 25.99
_diffrn_reflns_theta_min 3.12
_exptl_absorpt_coefficient_mu 4.581
_exptl_absorpt_correction_T_max 0.6573
_exptl_absorpt_correction_T_min 0.4610
_exptl_absorpt_correction_type multi-scan
_exptl_crystal_colour pink
_exptl_crystal_density_diffrn 2.072
_exptl_crystal_density_method 'not measured'
_exptl_crystal_description cubic
_exptl_crystal_F_000 503
_exptl_crystal_size_max 0.20
_exptl_crystal_size_mid 0.10
_exptl_crystal_size_min 0.10
_refine_diff_density_max 0.697
_refine_diff_density_min -0.817
_refine_diff_density_rms 0.117
_refine_ls_extinction_method none
_refine_ls_goodness_of_fit_ref 1.030
_refine_ls_hydrogen_treatment mixed
_refine_ls_matrix_type full
_refine_ls_number_parameters 220
_refine_ls_number_reflns 3218
_refine_ls_number_restraints 0
_refine_ls_restrained_S_all 1.030
_refine_ls_R_factor_all 0.0213
_refine_ls_R_factor_gt 0.0203
_refine_ls_shift/su_max 0.023
_refine_ls_shift/su_mean 0.001
_refine_ls_structure_factor_coef Fsqd
_refine_ls_weighting_details 'calc w=1/[\s^2^(Fo^2^)+(0.0257P)^2^+0.5179P] where P=(Fo^2^+2Fc^2^)/3'
_refine_ls_weighting_scheme calc
_refine_ls_wR_factor_gt 0.0516
_refine_ls_wR_factor_ref 0.0521
_reflns_number_gt 3096
_reflns_number_total 3218
_reflns_threshold_expression >2sigma(I)
_cod_data_source_file c4qi00078a2.cif
_cod_data_source_block complex2
_cod_original_cell_volume 822.17(8)
_cod_original_sg_symbol_H-M P-1
_cod_original_formula_sum 'C8 H22 Co0.50 Gd N0 O13'
_cod_database_code 4348241

loop_
_symmetry_equiv_pos_as_xyz
'x, y, z'
'-x, -y, -z'

loop_
_atom_site_label
_atom_site_type_symbol
_atom_site_fract_x
_atom_site_fract_y
_atom_site_fract_z
_atom_site_U_iso_or_equiv
_atom_site_adp_type
_atom_site_occupancy
_atom_site_symmetry_multiplicity
_atom_site_calc_flag
_atom_site_refinement_flags
Gd1 Gd 0.913170(17) 0.581643(14) 0.168524(12) 0.00961(6) Uani 1 1 d .
Co1 Co 1.0000 0.5000 0.5000 0.00975(12) Uani 1 2 d S
O10 O 0.7157(3) 0.6070(2) -0.0296(2) 0.0171(5) Uani 1 1 d .
H10A H 0.7686 0.6023 -0.0845 0.026 Uiso 1 1 d R
H10B H 0.6840 0.6876 -0.0045 0.026 Uiso 1 1 d R
O4 O 0.8580(3) 0.2736(2) 0.6314(2) 0.0206(5) Uani 1 1 d .
O9 O 0.8817(3) 0.8303(3) 0.2437(3) 0.0283(6) Uani 1 1 d .
H9A H 0.8825 0.8604 0.3246 0.042 Uiso 1 1 d R
H9B H 0.7849 0.8372 0.1919 0.042 Uiso 1 1 d R
O8 O 1.1052(3) 0.6335(2) 0.0692(2) 0.0167(5) Uani 1 1 d .
O12 O 0.6989(3) 0.9440(3) 0.0792(3) 0.0339(6) Uani 1 1 d G
H12A H 0.6658 1.0238 0.1067 0.051 Uiso 1 1 d G
H12B H 0.6198 0.8856 0.0062 0.051 Uiso 1 1 d G
O1 O 0.6149(3) 0.5829(2) 0.1947(2) 0.0173(5) Uani 1 1 d .
O7 O 1.2694(3) 0.6579(2) -0.0433(2) 0.0183(5) Uani 1 1 d .
O11 O 0.6031(3) 0.2083(3) 0.1726(2) 0.0222(5) Uani 1 1 d G
H11A H 0.6679 0.2430 0.2561 0.033 Uiso 1 1 d G
H11B H 0.6501 0.2412 0.1297 0.033 Uiso 1 1 d G
O5 O 1.0648(3) 0.3359(2) 0.3571(2) 0.0162(5) Uani 1 1 d .
O2 O 0.8320(3) 0.5513(2) 0.3463(2) 0.0139(4) Uani 1 1 d .
O6 O 1.1047(3) 0.4232(2) 0.2119(2) 0.0166(5) Uani 1 1 d .
O3 O 0.7924(3) 0.3378(2) 0.4563(2) 0.0157(4) Uani 1 1 d .
C3 C 0.6209(5) 0.1281(4) 0.4326(3) 0.0268(8) Uani 1 1 d .
H3A H 0.6603 0.0507 0.3723 0.040 Uiso 1 1 calc R
H3B H 0.5195 0.1538 0.3783 0.040 Uiso 1 1 calc R
H3C H 0.5877 0.0960 0.4948 0.040 Uiso 1 1 calc R
O13 O 0.0989(4) 0.0981(3) 0.4366(3) 0.0334(6) Uani 1 1 d G
H13A H 0.0326 0.0217 0.3728 0.050 Uiso 1 1 d G
H13B H 0.0746 0.1692 0.4174 0.050 Uiso 1 1 d G
C8 C 1.2274(4) 0.7066(3) 0.0603(3) 0.0146(6) Uani 1 1 d .
C4 C 0.7684(4) 0.2575(3) 0.5137(3) 0.0137(6) Uani 1 1 d .
C1 C 0.5560(4) 0.5627(4) 0.3821(3) 0.0242(8) Uani 1 1 d .
H1A H 0.5318 0.4659 0.3776 0.036 Uiso 1 1 calc R
H1B H 0.4454 0.5902 0.3431 0.036 Uiso 1 1 calc R
H1C H 0.6145 0.6301 0.4770 0.036 Uiso 1 1 calc R
C6 C 1.0984(4) 0.3243(3) 0.2532(3) 0.0142(6) Uani 1 1 d .
C2 C 0.6721(4) 0.5657(3) 0.3036(3) 0.0137(6) Uani 1 1 d .
C7 C 1.3258(5) 0.8455(4) 0.1734(4) 0.0285(8) Uani 1 1 d .
H7A H 1.4421 0.8334 0.2224 0.043 Uiso 1 1 calc R
H7B H 1.2615 0.8780 0.2357 0.043 Uiso 1 1 calc R
H7C H 1.3389 0.9168 0.1368 0.043 Uiso 1 1 calc R
C5 C 1.1365(6) 0.1832(4) 0.1740(4) 0.0368(10) Uani 1 1 d .
H5A H 1.2597 0.1795 0.2162 0.055 Uiso 1 1 calc R
H5B H 1.1139 0.1724 0.0805 0.055 Uiso 1 1 calc R
H5C H 1.0608 0.1054 0.1736 0.055 Uiso 1 1 calc R

loop_
_atom_site_aniso_label
_atom_site_aniso_U_11
_atom_site_aniso_U_22
_atom_site_aniso_U_33
_atom_site_aniso_U_23
_atom_site_aniso_U_13
_atom_site_aniso_U_12
Gd1 0.00954(9) 0.01171(9) 0.00809(9) 0.00513(6) 0.00259(6) 0.00094(6)
Co1 0.0109(3) 0.0108(3) 0.0077(3) 0.0044(2) 0.0029(2) 0.0014(2)
O10 0.0172(11) 0.0224(12) 0.0151(11) 0.0102(10) 0.0064(9) 0.0066(9)
O4 0.0226(12) 0.0204(12) 0.0145(11) 0.0092(10) -0.0004(9) -0.0039(9)
O9 0.0256(13) 0.0193(13) 0.0311(14) 0.0075(11) 0.0013(11) 0.0072(10)
O8 0.0156(11) 0.0205(12) 0.0143(11) 0.0081(9) 0.0051(9) -0.0009(9)
O12 0.0319(15) 0.0252(14) 0.0307(15) 0.0045(12) 0.0004(12) 0.0119(12)
O1 0.0146(11) 0.0245(12) 0.0162(11) 0.0124(10) 0.0045(9) 0.0060(9)
O7 0.0224(12) 0.0185(12) 0.0126(10) 0.0033(9) 0.0087(9) -0.0025(9)
O11 0.0264(13) 0.0212(12) 0.0166(11) 0.0089(10) 0.0041(10) -0.0034(10)
O5 0.0227(12) 0.0165(11) 0.0139(11) 0.0075(9) 0.0100(9) 0.0070(9)
O2 0.0117(10) 0.0200(11) 0.0119(10) 0.0090(9) 0.0032(8) 0.0036(8)
O6 0.0174(11) 0.0206(12) 0.0180(11) 0.0128(10) 0.0079(9) 0.0076(9)
O3 0.0155(11) 0.0165(11) 0.0133(10) 0.0072(9) 0.0021(8) -0.0017(9)
C3 0.0269(19) 0.0245(19) 0.0188(17) 0.0092(15) -0.0031(14) -0.0121(15)
O13 0.0502(18) 0.0152(12) 0.0304(14) 0.0085(11) 0.0100(12) 0.0035(12)
C8 0.0146(15) 0.0163(15) 0.0151(15) 0.0094(13) 0.0045(12) 0.0014(12)
C4 0.0138(15) 0.0137(15) 0.0135(14) 0.0055(12) 0.0048(12) 0.0023(12)
C1 0.0179(17) 0.041(2) 0.0205(17) 0.0160(16) 0.0102(14) 0.0093(15)
C6 0.0113(14) 0.0162(15) 0.0137(14) 0.0058(12) 0.0028(12) 0.0037(12)
C2 0.0147(15) 0.0119(14) 0.0142(14) 0.0046(12) 0.0058(12) 0.0028(12)
C7 0.033(2) 0.0184(18) 0.0238(18) -0.0025(15) 0.0128(16) -0.0085(15)
C5 0.066(3) 0.023(2) 0.038(2) 0.0126(18) 0.038(2) 0.0210(19)

loop_
_atom_type_symbol
_atom_type_description
_atom_type_scat_dispersion_real
_atom_type_scat_dispersion_imag
_atom_type_scat_source
C C 0.0033 0.0016 'International Tables Vol C Tables 4.2.6.8 and 6.1.1.4'
H H 0.0000 0.0000 'International Tables Vol C Tables 4.2.6.8 and 6.1.1.4'
N N 0.0061 0.0033 'International Tables Vol C Tables 4.2.6.8 and 6.1.1.4'
O O 0.0106 0.0060 'International Tables Vol C Tables 4.2.6.8 and 6.1.1.4'
Gd Gd -0.1653 3.9035 'International Tables Vol C Tables 4.2.6.8 and 6.1.1.4'
Co Co 0.3494 0.9721 'International Tables Vol C Tables 4.2.6.8 and 6.1.1.4'

loop_
_geom_angle_atom_site_label_1
_geom_angle_atom_site_label_2
_geom_angle_atom_site_label_3
_geom_angle
_geom_angle_site_symmetry_1
_geom_angle_site_symmetry_3
O4 Gd1 O8 82.49(7) 2_766 .
O4 Gd1 O6 75.68(8) 2_766 .
O8 Gd1 O6 83.17(7) . .
O4 Gd1 O9 68.32(8) 2_766 .
O8 Gd1 O9 88.21(8) . .
O6 Gd1 O9 143.77(8) . .
O4 Gd1 O2 75.56(7) 2_766 .
O8 Gd1 O2 155.90(7) . .
O6 Gd1 O2 81.89(7) . .
O9 Gd1 O2 92.76(8) . .
O4 Gd1 O10 137.30(7) 2_766 .
O8 Gd1 O10 77.41(7) . .
O6 Gd1 O10 137.11(7) . .
O9 Gd1 O10 73.73(8) . .
O2 Gd1 O10 125.91(7) . .
O4 Gd1 O7 143.49(8) 2_766 2_765
O8 Gd1 O7 114.52(7) . 2_765
O6 Gd1 O7 74.79(8) . 2_765
O9 Gd1 O7 139.63(8) . 2_765
O2 Gd1 O7 79.45(7) . 2_765
O10 Gd1 O7 79.16(7) . 2_765
O4 Gd1 O1 112.88(8) 2_766 .
O8 Gd1 O1 149.66(7) . .
O6 Gd1 O1 125.06(7) . .
O9 Gd1 O1 74.81(8) . .
O2 Gd1 O1 52.18(7) . .
O10 Gd1 O1 73.81(7) . .
O7 Gd1 O1 69.19(7) 2_765 .
O4 Gd1 O8 134.25(8) 2_766 2_765
O8 Gd1 O8 65.12(8) . 2_765
O6 Gd1 O8 69.42(7) . 2_765
O9 Gd1 O8 136.71(8) . 2_765
O2 Gd1 O8 125.64(7) . 2_765
O10 Gd1 O8 67.74(7) . 2_765
O7 Gd1 O8 49.41(6) 2_765 2_765
O1 Gd1 O8 111.16(7) . 2_765
O4 Gd1 C2 94.14(8) 2_766 .
O8 Gd1 C2 170.76(8) . .
O6 Gd1 C2 104.40(8) . .
O9 Gd1 C2 82.55(9) . .
O2 Gd1 C2 26.23(8) . .
O10 Gd1 C2 99.76(8) . .
O7 Gd1 C2 73.12(8) 2_765 .
O1 Gd1 C2 25.96(8) . .
O8 Gd1 C2 122.23(7) 2_765 .
O4 Gd1 C8 146.88(8) 2_766 2_765
O8 Gd1 C8 90.26(8) . 2_765
O6 Gd1 C8 71.38(8) . 2_765
O9 Gd1 C8 144.02(8) . 2_765
O2 Gd1 C8 102.68(7) . 2_765
O10 Gd1 C8 70.87(8) . 2_765
O7 Gd1 C8 24.30(7) 2_765 2_765
O1 Gd1 C8 89.26(8) . 2_765
O8 Gd1 C8 25.15(7) 2_765 2_765
C2 Gd1 C8 97.15(8) . 2_765
O5 Co1 O5 180.000(1) . 2_766
O5 Co1 O3 96.80(8) . 2_766
O5 Co1 O3 83.20(8) 2_766 2_766
O5 Co1 O3 83.20(8) . .
O5 Co1 O3 96.80(8) 2_766 .
O3 Co1 O3 180.0 2_766 .
O5 Co1 O2 88.85(8) . 2_766
O5 Co1 O2 91.15(8) 2_766 2_766
O3 Co1 O2 88.14(8) 2_766 2_766
O3 Co1 O2 91.86(8) . 2_766
O5 Co1 O2 91.15(8) . .
O5 Co1 O2 88.85(8) 2_766 .
O3 Co1 O2 91.86(8) 2_766 .
O3 Co1 O2 88.14(8) . .
O2 Co1 O2 180.0 2_766 .
C4 O4 Gd1 145.8(2) . 2_766
C8 O8 Gd1 156.5(2) . .
C8 O8 Gd1 88.53(17) . 2_765
Gd1 O8 Gd1 114.88(8) . 2_765
C2 O1 Gd1 91.94(17) . .
C8 O7 Gd1 102.48(18) . 2_765
C6 O5 Co1 133.7(2) . .
C2 O2 Co1 138.77(18) . .
C2 O2 Gd1 97.01(17) . .
Co1 O2 Gd1 124.01(9) . .
C6 O6 Gd1 134.32(19) . .
C4 O3 Co1 133.9(2) . .
O7 C8 O8 119.4(3) . .
O7 C8 C7 120.0(3) . .
O8 C8 C7 120.6(3) . .
O7 C8 Gd1 53.21(15) . 2_765
O8 C8 Gd1 66.32(16) . 2_765
C7 C8 Gd1 170.7(2) . 2_765
O4 C4 O3 125.7(3) . .
O4 C4 C3 116.6(3) . .
O3 C4 C3 117.7(3) . .
O5 C6 O6 124.9(3) . .
O5 C6 C5 117.1(3) . .
O6 C6 C5 118.0(3) . .
O1 C2 O2 118.8(3) . .
O1 C2 C1 120.7(3) . .
O2 C2 C1 120.5(3) . .
O1 C2 Gd1 62.10(15) . .
O2 C2 Gd1 56.76(14) . .
C1 C2 Gd1 176.4(2) . .

loop_
_geom_bond_atom_site_label_1
_geom_bond_atom_site_label_2
_geom_bond_distance
_geom_bond_site_symmetry_2
Gd1 O4 2.330(2) 2_766
Gd1 O8 2.337(2) .
Gd1 O6 2.385(2) .
Gd1 O9 2.422(2) .
Gd1 O2 2.424(2) .
Gd1 O10 2.437(2) .
Gd1 O7 2.446(2) 2_765
Gd1 O1 2.544(2) .
Gd1 O8 2.732(2) 2_765
Gd1 C2 2.877(3) .
Gd1 C8 2.982(3) 2_765
Co1 O5 2.083(2) .
Co1 O5 2.083(2) 2_766
Co1 O3 2.111(2) 2_766
Co1 O3 2.111(2) .
Co1 O2 2.112(2) 2_766
Co1 O2 2.112(2) .
O4 C4 1.251(4) .
O4 Gd1 2.330(2) 2_766
O8 C8 1.268(3) .
O8 Gd1 2.732(2) 2_765
O1 C2 1.260(4) .
O7 C8 1.257(4) .
O7 Gd1 2.446(2) 2_765
O5 C6 1.256(4) .
O2 C2 1.281(4) .
O6 C6 1.269(4) .
O3 C4 1.264(4) .
C3 C4 1.516(4) .
C8 C7 1.486(4) .
C8 Gd1 2.982(3) 2_765
C1 C2 1.494(4) .
C6 C5 1.500(5) .

loop_
_geom_hbond_atom_site_label_D
_geom_hbond_atom_site_label_H
_geom_hbond_atom_site_label_A
_geom_hbond_distance_DH
_geom_hbond_distance_HA
_geom_hbond_distance_DA
_geom_hbond_angle_DHA
_geom_hbond_site_symmetry_A
O10 H10A O6 0.85 1.98 2.824(3) 175.5 2_765
O11 H11B O7 0.85 1.88 2.720(3) 169.2 2_765
O10 H10B O12 0.85 2.42 3.232(4) 160.0 .
O9 H9B O12 0.85 1.97 2.668(4) 138.8 .
O12 H12A O11 0.85 1.92 2.768(4) 177.2 1_565
O12 H12B O11 0.85 2.11 2.933(3) 164.4 2_665
O11 H11A O3 0.85 1.99 2.836(3) 172.0 .
O13 H13A O9 0.85 2.00 2.846(4) 171.4 1_445
O13 H13B O5 0.85 2.06 2.890(3) 166.8 1_455

loop_
_geom_torsion_atom_site_label_1
_geom_torsion_atom_site_label_2
_geom_torsion_atom_site_label_3
_geom_torsion_atom_site_label_4
_geom_torsion
_geom_torsion_site_symmetry_1
_geom_torsion_site_symmetry_4
O4 Gd1 O8 C8 -28.6(5) 2_766 .
O6 Gd1 O8 C8 -105.0(5) . .
O9 Gd1 O8 C8 39.7(5) . .
O2 Gd1 O8 C8 -53.0(6) . .
O10 Gd1 O8 C8 113.4(5) . .
O7 Gd1 O8 C8 -174.8(5) 2_765 .
O1 Gd1 O8 C8 94.8(5) . .
O8 Gd1 O8 C8 -175.5(6) 2_765 .
C2 Gd1 O8 C8 40.4(8) . .
C8 Gd1 O8 C8 -176.2(5) 2_765 .
O4 Gd1 O8 Gd1 146.82(10) 2_766 2_765
O6 Gd1 O8 Gd1 70.44(9) . 2_765
O9 Gd1 O8 Gd1 -144.81(10) . 2_765
O2 Gd1 O8 Gd1 122.43(16) . 2_765
O10 Gd1 O8 Gd1 -71.08(9) . 2_765
O7 Gd1 O8 Gd1 0.63(12) 2_765 2_765
O1 Gd1 O8 Gd1 -89.73(16) . 2_765
O8 Gd1 O8 Gd1 0.0 2_765 2_765
C2 Gd1 O8 Gd1 -144.1(4) . 2_765
C8 Gd1 O8 Gd1 -0.77(10) 2_765 2_765
O4 Gd1 O1 C2 -46.53(19) 2_766 .
O8 Gd1 O1 C2 -162.65(17) . .
O6 Gd1 O1 C2 41.6(2) . .
O9 Gd1 O1 C2 -104.52(18) . .
O2 Gd1 O1 C2 1.38(16) . .
O10 Gd1 O1 C2 178.39(19) . .
O7 Gd1 O1 C2 94.08(18) 2_765 .
O8 Gd1 O1 C2 120.76(17) 2_765 .
C8 Gd1 O1 C2 108.12(18) 2_765 .
O5 Co1 O5 C6 -8(100) 2_766 .
O3 Co1 O5 C6 -50.5(3) 2_766 .
O3 Co1 O5 C6 129.5(3) . .
O2 Co1 O5 C6 -138.4(3) 2_766 .
O2 Co1 O5 C6 41.6(3) . .
O5 Co1 O2 C2 125.5(3) . .
O5 Co1 O2 C2 -54.5(3) 2_766 .
O3 Co1 O2 C2 -137.7(3) 2_766 .
O3 Co1 O2 C2 42.3(3) . .
O2 Co1 O2 C2 -58(100) 2_766 .
O5 Co1 O2 Gd1 -48.01(12) . .
O5 Co1 O2 Gd1 131.99(12) 2_766 .
O3 Co1 O2 Gd1 48.84(12) 2_766 .
O3 Co1 O2 Gd1 -131.16(12) . .
O2 Co1 O2 Gd1 128(100) 2_766 .
O4 Gd1 O2 C2 133.72(18) 2_766 .
O8 Gd1 O2 C2 158.73(19) . .
O6 Gd1 O2 C2 -149.07(18) . .
O9 Gd1 O2 C2 66.94(18) . .
O10 Gd1 O2 C2 -4.9(2) . .
O7 Gd1 O2 C2 -73.14(17) 2_765 .
O1 Gd1 O2 C2 -1.37(16) . .
O8 Gd1 O2 C2 -91.70(18) 2_765 .
C8 Gd1 O2 C2 -80.33(18) 2_765 .
O4 Gd1 O2 Co1 -50.62(11) 2_766 .
O8 Gd1 O2 Co1 -25.6(3) . .
O6 Gd1 O2 Co1 26.59(11) . .
O9 Gd1 O2 Co1 -117.40(12) . .
O10 Gd1 O2 Co1 170.74(9) . .
O7 Gd1 O2 Co1 102.53(12) 2_765 .
O1 Gd1 O2 Co1 174.29(16) . .
O8 Gd1 O2 Co1 83.97(12) 2_765 .
C2 Gd1 O2 Co1 175.7(2) . .
C8 Gd1 O2 Co1 95.33(12) 2_765 .
O4 Gd1 O6 C6 106.6(3) 2_766 .
O8 Gd1 O6 C6 -169.4(3) . .
O9 Gd1 O6 C6 113.1(3) . .
O2 Gd1 O6 C6 29.6(3) . .
O10 Gd1 O6 C6 -106.3(3) . .
O7 Gd1 O6 C6 -51.6(3) 2_765 .
O1 Gd1 O6 C6 -1.5(3) . .
O8 Gd1 O6 C6 -103.5(3) 2_765 .
C2 Gd1 O6 C6 16.0(3) . .
C8 Gd1 O6 C6 -76.8(3) 2_765 .
O5 Co1 O3 C4 98.6(3) . .
O5 Co1 O3 C4 -81.4(3) 2_766 .
O3 Co1 O3 C4 -161(100) 2_766 .
O2 Co1 O3 C4 10.0(3) 2_766 .
O2 Co1 O3 C4 -170.0(3) . .
Gd1 O7 C8 O8 -5.0(3) 2_765 .
Gd1 O7 C8 C7 172.3(3) 2_765 .
Gd1 O8 C8 O7 -179.8(3) . .
Gd1 O8 C8 O7 4.3(3) 2_765 .
Gd1 O8 C8 C7 3.0(7) . .
Gd1 O8 C8 C7 -172.9(3) 2_765 .
Gd1 O8 C8 Gd1 175.9(5) . 2_765
Gd1 O4 C4 O3 3.9(6) 2_766 .
Gd1 O4 C4 C3 -177.5(3) 2_766 .
Co1 O3 C4 O4 13.8(5) . .
Co1 O3 C4 C3 -164.8(2) . .
Co1 O5 C6 O6 2.2(5) . .
Co1 O5 C6 C5 -178.8(3) . .
Gd1 O6 C6 O5 -50.5(4) . .
Gd1 O6 C6 C5 130.6(3) . .
Gd1 O1 C2 O2 -2.4(3) . .
Gd1 O1 C2 C1 177.4(3) . .
Co1 O2 C2 O1 -172.0(2) . .
Gd1 O2 C2 O1 2.5(3) . .
Co1 O2 C2 C1 8.2(5) . .
Gd1 O2 C2 C1 -177.2(3) . .
Co1 O2 C2 Gd1 -174.5(3) . .
O4 Gd1 C2 O1 137.90(18) 2_766 .
O8 Gd1 C2 O1 69.7(5) . .
O6 Gd1 C2 O1 -145.84(17) . .
O9 Gd1 C2 O1 70.42(18) . .
O2 Gd1 C2 O1 -177.5(3) . .
O10 Gd1 C2 O1 -1.57(18) . .
O7 Gd1 C2 O1 -77.00(18) 2_765 .
O8 Gd1 C2 O1 -71.33(19) 2_765 .
C8 Gd1 C2 O1 -73.29(18) 2_765 .
O4 Gd1 C2 O2 -44.57(17) 2_766 .
O8 Gd1 C2 O2 -112.8(5) . .
O6 Gd1 C2 O2 31.69(18) . .
O9 Gd1 C2 O2 -112.05(18) . .
O10 Gd1 C2 O2 175.96(17) . .
O7 Gd1 C2 O2 100.53(18) 2_765 .
O1 Gd1 C2 O2 177.5(3) . .
O8 Gd1 C2 O2 106.20(17) 2_765 .
C8 Gd1 C2 O2 104.23(17) 2_765 .
O4 Gd1 C2 C1 -3(4) 2_766 .
O8 Gd1 C2 C1 -71(4) . .
O6 Gd1 C2 C1 73(4) . .
O9 Gd1 C2 C1 -71(4) . .
O2 Gd1 C2 C1 42(4) . .
O10 Gd1 C2 C1 -143(4) . .
O7 Gd1 C2 C1 142(4) 2_765 .
O1 Gd1 C2 C1 -141(4) . .
O8 Gd1 C2 C1 148(4) 2_765 .
C8 Gd1 C2 C1 146(4) 2_765 .
